data_7239822
loop_
_publ_author_name
'Smokrovi\'c, Kristina'
'Stilinovic, Vladimir'

_publ_section_title
;
 Stoichiometry of Adamantylamine-Trinitrophloroglucinol Salts Controlled
 by Solvate Formation
;
_journal_name_full CrystEngComm
_journal_paper_doi 10.1039/C9CE01957J
_journal_year 2020
_chemical_formula_moiety '4(C H4 O), C6 H N3 O9, 4(C10 H18 N), C6 N3 O9, C10 H17 N, O'
_chemical_formula_sum 'C66 H106 N11 O23'
_chemical_formula_weight 1421.61
_chemical_name_common
'adamantan-1-aminium hydrogentrinitrophloroglucinolate trinitrophloroglucinolate hydrate methanol solvate'
_chemical_name_systematic
'adamantan-1-aminium 5-hydroxy-2,4,6-trinitrobenzene-1,3-bis(olate) trinitrobenzene-1,3,5-tris(olate) hydrate methanol solvate'
_space_group_crystal_system orthorhombic
_space_group_IT_number 61
_space_group_name_Hall '-P 2ac 2ab'
_space_group_name_H-M_alt 'P b c a'
_atom_sites_solution_hydrogens geom
_atom_sites_solution_primary dual
_audit_creation_date 2018-07-01
_audit_creation_method
;
Olex2 1.2
(compiled 2018.05.29 svn.r3508 for OlexSys, GUI svn.r5506)
;
_audit_update_record
;
2018-07-17 deposited with the CCDC.	2020-01-23 downloaded from the CCDC.
;
_cell_angle_alpha 90
_cell_angle_beta 90
_cell_angle_gamma 90
_cell_formula_units_Z 8
_cell_length_a 16.1105(14)
_cell_length_b 26.198(3)
_cell_length_c 35.156(5)
_cell_measurement_reflns_used 869
_cell_measurement_temperature 293(2)
_cell_measurement_theta_max 18.0270
_cell_measurement_theta_min 4.2860
_cell_volume 14838(3)
_computing_cell_refinement 'CrysAlisPro 1.171.38.43 (Rigaku OD, 2015)'
_computing_data_collection 'CrysAlisPro 1.171.38.43 (Rigaku OD, 2015)'
_computing_data_reduction 'CrysAlisPro 1.171.38.43 (Rigaku OD, 2015)'
_computing_molecular_graphics 'Olex2 (Dolomanov et al., 2009)'
_computing_publication_material 'Olex2 (Dolomanov et al., 2009)'
_computing_structure_refinement 'ShelXL (Sheldrick, 2015)'
_computing_structure_solution 'ShelXT (Sheldrick, 2015)'
_diffrn_ambient_temperature 293(2)
_diffrn_detector CCD
_diffrn_detector_area_resol_mean 28.5714
_diffrn_detector_type CCD
_diffrn_measured_fraction_theta_full 0.995
_diffrn_measured_fraction_theta_max 0.997
_diffrn_measurement_details
;
#__ type_ start__ end____ width___ exp.time_
  1 omega -105.00   15.00   1.0000   30.0000
omega____ theta____ kappa____ phi______ frames
    -      -31.1542  -19.0000  120.0000 120

#__ type_ start__ end____ width___ exp.time_
  2 omega -101.00  -48.00   1.0000   30.0000
omega____ theta____ kappa____ phi______ frames
    -      -31.1542  179.0000 -120.0000 53
;
_diffrn_measurement_device 'four-circle diffractometer'
_diffrn_measurement_device_type 'Xcalibur, Sapphire3'
_diffrn_measurement_method '\w scans'
_diffrn_orient_matrix_type 'CrysAlisPro convention (1999,Acta A55,543-557)'
_diffrn_radiation_collimation 0.8
_diffrn_radiation_monochromator graphite
_diffrn_radiation_probe x-ray
_diffrn_radiation_type MoK\a
_diffrn_radiation_wavelength 0.71073
_diffrn_reflns_av_R_equivalents 0.3323
_diffrn_reflns_av_unetI/netI 0.4962
_diffrn_reflns_Laue_measured_fraction_full 0.995
_diffrn_reflns_Laue_measured_fraction_max 0.997
_diffrn_reflns_limit_h_max 18
_diffrn_reflns_limit_h_min -22
_diffrn_reflns_limit_k_max 15
_diffrn_reflns_limit_k_min -36
_diffrn_reflns_limit_l_max 15
_diffrn_reflns_limit_l_min -49
_diffrn_reflns_number 54282
_diffrn_reflns_point_group_measured_fraction_full 0.995
_diffrn_reflns_point_group_measured_fraction_max 0.997
_diffrn_reflns_theta_full 25.242
_diffrn_reflns_theta_max 30.000
_diffrn_reflns_theta_min 4.142
_diffrn_source 'fine-focus sealed X-ray tube'
_diffrn_source_current 24.0
_diffrn_source_power 1.2
_diffrn_source_target Mo
_diffrn_source_type 'Enhance (Mo) X-ray Source'
_exptl_absorpt_coefficient_mu 0.096
_exptl_absorpt_correction_T_max 1.00000
_exptl_absorpt_correction_T_min 0.98885
_exptl_absorpt_correction_type multi-scan
_exptl_absorpt_process_details
;
CrysAlisPro, Agilent Technologies,
Version 1.171.37.35 (release 13-08-2014 CrysAlis171 .NET)
(compiled Aug 13 2014,18:06:01)
Empirical absorption correction using spherical harmonics,
 implemented in SCALE3 ABSPACK scaling algorithm.
;
_exptl_crystal_colour 'clear yellow'
_exptl_crystal_colour_lustre clear
_exptl_crystal_colour_primary yellow
_exptl_crystal_density_diffrn 1.273
_exptl_crystal_description prism
_exptl_crystal_F_000 6104
_exptl_crystal_size_max 0.5
_exptl_crystal_size_mid 0.3
_exptl_crystal_size_min 0.2
_refine_diff_density_max 0.843
_refine_diff_density_min -0.443
_refine_diff_density_rms 0.077
_refine_ls_extinction_method none
_refine_ls_goodness_of_fit_ref 1.024
_refine_ls_hydrogen_treatment constr
_refine_ls_matrix_type full
_refine_ls_number_parameters 909
_refine_ls_number_reflns 21581
_refine_ls_number_restraints 140
_refine_ls_restrained_S_all 1.022
_refine_ls_R_factor_all 0.4225
_refine_ls_R_factor_gt 0.1872
_refine_ls_shift/su_max 0.000
_refine_ls_shift/su_mean 0.000
_refine_ls_structure_factor_coef Fsqd
_refine_ls_weighting_details 'w=1/[\s^2^(Fo^2^)+(0.0707P)^2^] where P=(Fo^2^+2Fc^2^)/3'
_refine_ls_weighting_scheme calc
_refine_ls_wR_factor_gt 0.2621
_refine_ls_wR_factor_ref 0.3583
_reflns_Friedel_coverage 0.000
_reflns_number_gt 5794
_reflns_number_total 21581
_reflns_threshold_expression 'I > 2\s(I)'
_cod_data_source_file c9ce01957j2.cif
_cod_data_source_block V
_cod_database_code 7239822
_shelx_shelxl_version_number 2016/4
_shelx_space_group_comment
;
The symmetry employed for this shelxl refinement is uniquely defined
by the following loop, which should always be used as a source of
symmetry information in preference to the above space-group names.
They are only intended as comments.
;
_olex2_refinement_description
;
1. Fixed Uiso
 At 1.2 times of:
  All C(H) groups, All C(H,H) groups
 At 1.5 times of:
  All C(H,H,H) groups, All N(H,H,H) groups, All O(H) groups
2. Restrained distances
 O207-H1
 2 with sigma of 0.02
 H2-O5_$1
 2.2 with sigma of 0.02
3. Rigid bond restraints
 C106, C105, C104, C102, C103, C101
 with sigma for 1-2 distances of 0.01 and sigma for 1-3 distances of 0.01
 C205, C206, C201, C202, C204, C203
 with sigma for 1-2 distances of 0.01 and sigma for 1-3 distances of 0.01
4. Uiso/Uaniso restraints and constraints
Uanis(O4) \\sim Ueq, Uanis(O1) \\sim Ueq, Uanis(O2) \\sim Ueq, Uanis(C105)
\\sim Ueq, Uanis(N203) \\sim Ueq: with sigma of 0.0001 and sigma for terminal
atoms of 0.0002
Uanis(O3) \\sim Ueq, Uanis(C3) \\sim Ueq, Uanis(C2) \\sim Ueq, Uanis(O2) \\sim
Ueq: with sigma of 0.01 and sigma for terminal atoms of 0.2
Uanis(C101) \\sim Ueq, Uanis(C106) \\sim Ueq, Uanis(C102) \\sim Ueq,
Uanis(C103) \\sim Ueq, Uanis(C104) \\sim Ueq, Uanis(C105) \\sim Ueq: with sigma
of 0.01 and sigma for terminal atoms of 0.2
Uanis(C202) \\sim Ueq, Uanis(C203) \\sim Ueq, Uanis(C204) \\sim Ueq,
Uanis(C205) \\sim Ueq, Uanis(C206) \\sim Ueq, Uanis(C201) \\sim Ueq: with sigma
of 0.01 and sigma for terminal atoms of 0.2
Uanis(O3) \\sim Ueq: with sigma of 0.0002 and sigma for terminal atoms of 0.0004
Uanis(C3) \\sim Ueq: with sigma of 0.001 and sigma for terminal atoms of 0.002
5.a Ternary CH refined with riding coordinates:
 C48(H48), C44(H44), C49(H49), C33(H33), C38(H38), C35(H35), C22(H22),
 C24(H24), C27(H27), C55(H55), C52(H52), C57(H57), C16(H16), C14(H14)
5.b Secondary CH2 refined with riding coordinates:
 C45(H45A,H45B), C46(H46A,H46B), C43(H43A,H43B), C42(H42A,H42B), C47(H47A,
 H47B), C41(H41A,H41B), C34(H34A,H34B), C36(H36A,H36B), C31(H31A,H31B),
 C37(H37A,H37B), C32(H32A,H32B), C39(H39A,H39B), C28(H28A,H28B), C21(H21A,H21B),
  C25(H25A,H25B), C26(H26A,H26B), C23(H23A,H23B), C29(H29A,H29B), C56(H56A,
 H56B), C54(H54A,H54B), C58(H58A,H58B), C51(H51A,H51B), C53(H53A,H53B),
 C59(H59A,H59B), C11(H11A,H11B), C19(H19A,H19B), C17(H17A,H17B), C18(H18A,H18B),
  C15(H15A,H15B), C13(H13A,H13B)
5.c Me refined with riding coordinates:
 N40(H40A,H40B,H40C), N30(H30A,H30B,H30C), N20(H20A,H20B,H20C), N50(H50A,H50B,
 H50C), N10(H10A,H10B,H10C)
5.d Tetrahedral OH refined with riding coordinates:
 O201(H201)
5.e Idealised Me refined as rotating group:
 C4(H4A,H4B,H4C), C2(H2A,H2B,H2C), C1(H1A,H1B,H1C), C3(H3A,H3B,H3C)
5.f Idealised tetrahedral OH refined as rotating group:
 O4(H4), O2(H2), O1(H1), O3(H3)
;
_olex2_submission_special_instructions 'No special instructions were received'

loop_
_space_group_symop_operation_xyz
'x, y, z'
'-x+1/2, -y, z+1/2'
'-x, y+1/2, -z+1/2'
'x+1/2, -y+1/2, -z'
'-x, -y, -z'
'x-1/2, y, -z-1/2'
'x, -y-1/2, z-1/2'
'-x-1/2, y-1/2, z'

loop_
_atom_site_label
_atom_site_type_symbol
_atom_site_fract_x
_atom_site_fract_y
_atom_site_fract_z
_atom_site_U_iso_or_equiv
_atom_site_adp_type
_atom_site_occupancy
_atom_site_site_symmetry_order
_atom_site_calc_flag
_atom_site_refinement_flags_posn
_atom_site_refinement_flags_adp
O4 O 0.0098(3) 0.2627(2) 0.18427(17) 0.0420(15) Uani 1 1 d . U
H4 H -0.009835 0.282963 0.168913 0.063 Uiso 1 1 calc GR .
C4 C 0.0971(5) 0.2664(4) 0.1838(3) 0.062(3) Uani 1 1 d . .
H4A H 0.118501 0.247576 0.162465 0.092 Uiso 1 1 calc GR .
H4B H 0.119202 0.252457 0.206907 0.092 Uiso 1 1 calc GR .
H4C H 0.113102 0.301548 0.181562 0.092 Uiso 1 1 calc GR .
O2 O 0.1751(6) 0.3244(4) 0.2852(3) 0.127(3) Uani 1 1 d . U
H2 H 0.160691 0.294535 0.283091 0.190 Uiso 1 1 calc DGR .
C2 C 0.1121(8) 0.3549(6) 0.2759(7) 0.219(12) Uani 1 1 d . U
H2A H 0.122376 0.369907 0.251454 0.329 Uiso 1 1 calc GR .
H2B H 0.106671 0.381336 0.294629 0.329 Uiso 1 1 calc GR .
H2C H 0.061719 0.335314 0.274933 0.329 Uiso 1 1 calc GR .
O1 O 0.4804(4) 0.2646(2) 0.11745(19) 0.0558(17) Uani 1 1 d . U
H1 H 0.430084 0.269234 0.116303 0.084 Uiso 1 1 calc DGR .
C1 C 0.5132(6) 0.2928(5) 0.1476(3) 0.074(4) Uani 1 1 d . .
H1A H 0.570551 0.300051 0.142637 0.111 Uiso 1 1 calc GR .
H1B H 0.508457 0.273441 0.170664 0.111 Uiso 1 1 calc GR .
H1C H 0.483022 0.324193 0.150115 0.111 Uiso 1 1 calc GR .
O3 O 0.5156(9) 0.1497(6) 0.2234(4) 0.194(5) Uani 1 1 d . U
H3 H 0.548116 0.171076 0.215079 0.291 Uiso 1 1 calc GR .
C3 C 0.4747(9) 0.1232(6) 0.1914(5) 0.140(6) Uani 1 1 d . U
H3A H 0.430770 0.102030 0.201026 0.211 Uiso 1 1 calc GR .
H3B H 0.514577 0.102343 0.178367 0.211 Uiso 1 1 calc GR .
H3C H 0.452172 0.147903 0.174125 0.211 Uiso 1 1 calc GR .
O206 O 0.3061(4) 0.3105(2) 0.21323(18) 0.064(2) Uani 1 1 d . .
O205 O 0.3896(3) 0.2614(2) 0.24382(15) 0.0402(15) Uani 1 1 d . .
O204 O 0.2815(4) 0.1793(2) 0.25683(16) 0.0508(18) Uani 1 1 d . .
O207 O 0.3197(3) 0.26974(19) 0.14227(14) 0.0257(13) Uani 1 1 d D .
O201 O 0.2084(3) 0.09918(19) 0.14297(17) 0.0449(17) Uani 1 1 d . .
H201 H 0.206111 0.103958 0.119938 0.067 Uiso 1 1 calc R .
O208 O 0.2743(3) 0.2223(2) 0.08003(14) 0.0284(13) Uani 1 1 d . .
O209 O 0.2314(3) 0.1451(2) 0.08269(15) 0.0343(14) Uani 1 1 d . .
O203 O 0.1495(6) 0.0919(4) 0.2293(3) 0.127(4) Uani 1 1 d . .
O202 O 0.2713(6) 0.0624(3) 0.2245(3) 0.096(3) Uani 1 1 d . .
N40 N 0.2373(3) 0.3305(2) 0.09051(16) 0.0185(14) Uani 1 1 d . .
H40A H 0.261905 0.308638 0.106268 0.028 Uiso 1 1 calc R .
H40B H 0.182806 0.324937 0.090532 0.028 Uiso 1 1 calc R .
H40C H 0.257106 0.326156 0.067104 0.028 Uiso 1 1 calc R .
N201 N 0.2216(7) 0.0938(4) 0.2184(3) 0.065(3) Uani 1 1 d . .
N202 N 0.3342(4) 0.2687(3) 0.21995(19) 0.0329(17) Uani 1 1 d . .
N203 N 0.2577(3) 0.1855(3) 0.09987(18) 0.0223(13) Uani 1 1 d . U
C45 C 0.3323(5) 0.4549(3) 0.1562(2) 0.038(2) Uani 1 1 d . .
H45A H 0.359095 0.431280 0.173576 0.045 Uiso 1 1 calc R .
H45B H 0.344283 0.489363 0.164677 0.045 Uiso 1 1 calc R .
C48 C 0.2381(5) 0.4459(3) 0.1565(2) 0.0264(19) Uani 1 1 d . .
H48 H 0.216643 0.450855 0.182346 0.032 Uiso 1 1 calc R .
C46 C 0.1956(5) 0.4831(3) 0.1296(2) 0.039(2) Uani 1 1 d . .
H46A H 0.136214 0.477025 0.129493 0.047 Uiso 1 1 calc R .
H46B H 0.205393 0.517855 0.137891 0.047 Uiso 1 1 calc R .
C44 C 0.2305(5) 0.4754(3) 0.0898(2) 0.030(2) Uani 1 1 d . .
H44 H 0.203560 0.499566 0.072494 0.036 Uiso 1 1 calc R .
C43 C 0.3242(5) 0.4846(3) 0.0890(2) 0.037(2) Uani 1 1 d . .
H43A H 0.345015 0.480111 0.063302 0.045 Uiso 1 1 calc R .
H43B H 0.336357 0.519253 0.096978 0.045 Uiso 1 1 calc R .
C49 C 0.3662(4) 0.4469(3) 0.1156(2) 0.030(2) Uani 1 1 d . .
H49 H 0.426303 0.452787 0.115377 0.036 Uiso 1 1 calc R .
C42 C 0.3480(4) 0.3923(3) 0.1029(2) 0.0205(17) Uani 1 1 d . .
H42A H 0.369514 0.386664 0.077494 0.025 Uiso 1 1 calc R .
H42B H 0.374747 0.368306 0.120014 0.025 Uiso 1 1 calc R .
C40 C 0.2542(4) 0.3838(3) 0.10331(19) 0.0158(16) Uani 1 1 d . .
C47 C 0.2208(4) 0.3907(3) 0.14363(19) 0.0193(17) Uani 1 1 d . .
H47A H 0.247733 0.366887 0.160748 0.023 Uiso 1 1 calc R .
H47B H 0.161556 0.384106 0.144099 0.023 Uiso 1 1 calc R .
C41 C 0.2120(4) 0.4204(3) 0.0763(2) 0.0224(18) Uani 1 1 d . .
H41A H 0.152599 0.414421 0.076121 0.027 Uiso 1 1 calc R .
H41B H 0.232897 0.415534 0.050648 0.027 Uiso 1 1 calc R .
C203 C 0.2791(5) 0.1836(3) 0.2201(2) 0.033(2) Uani 1 1 d . U
C204 C 0.3031(4) 0.2253(3) 0.1993(2) 0.0235(17) Uani 1 1 d . U
C205 C 0.2970(4) 0.2304(3) 0.1592(2) 0.0193(16) Uani 1 1 d . U
C206 C 0.2625(4) 0.1852(3) 0.1396(2) 0.0226(17) Uani 1 1 d . U
C201 C 0.2388(5) 0.1404(3) 0.1598(2) 0.0270(18) Uani 1 1 d . U
C202 C 0.2468(5) 0.1411(3) 0.1985(2) 0.037(2) Uani 1 1 d . U
O104 O -0.0947(3) 0.2953(2) 0.13166(14) 0.0276(13) Uani 1 1 d . .
O105 O 0.0522(3) 0.3207(2) 0.09885(16) 0.0357(15) Uani 1 1 d . .
O106 O 0.0950(3) 0.2477(2) 0.07813(16) 0.0423(17) Uani 1 1 d . .
O107 O 0.0059(3) 0.2321(2) 0.01447(13) 0.0212(12) Uani 1 1 d . .
O101 O -0.2835(3) 0.23851(19) 0.03732(13) 0.0232(12) Uani 1 1 d . .
O109 O -0.2102(3) 0.1739(2) -0.01155(15) 0.0346(15) Uani 1 1 d . .
O108 O -0.1095(3) 0.2153(2) -0.03725(14) 0.0299(13) Uani 1 1 d . .
O103 O -0.2598(3) 0.3066(2) 0.13438(17) 0.0451(17) Uani 1 1 d . .
O102 O -0.3127(3) 0.2358(3) 0.11305(16) 0.0476(17) Uani 1 1 d . .
N102 N 0.0385(4) 0.2786(3) 0.08372(17) 0.0278(16) Uani 1 1 d . .
N101 N -0.2575(4) 0.2694(3) 0.11261(18) 0.0303(17) Uani 1 1 d . .
N103 N -0.1541(4) 0.2058(2) -0.00901(17) 0.0206(15) Uani 1 1 d . .
C104 C -0.0453(4) 0.2673(3) 0.07256(19) 0.0154(15) Uani 1 1 d . U
C103 C -0.1099(4) 0.2782(3) 0.0988(2) 0.0177(16) Uani 1 1 d . U
C102 C -0.1919(4) 0.2647(3) 0.0859(2) 0.0180(16) Uani 1 1 d . U
C101 C -0.2083(4) 0.2424(3) 0.0494(2) 0.0179(16) Uani 1 1 d . U
C106 C -0.1397(4) 0.2310(3) 0.02611(18) 0.0128(15) Uani 1 1 d . U
C105 C -0.0545(4) 0.2424(3) 0.0364(2) 0.0165(13) Uani 1 1 d . U
N30 N -0.0638(4) 0.1720(3) 0.20903(19) 0.046(2) Uani 1 1 d . .
H30A H -0.026345 0.158729 0.224784 0.069 Uiso 1 1 calc R .
H30B H -0.045804 0.202023 0.200522 0.069 Uiso 1 1 calc R .
H30C H -0.111573 0.176319 0.221349 0.069 Uiso 1 1 calc R .
C34 C -0.1863(6) 0.0732(3) 0.1300(3) 0.049(3) Uani 1 1 d . .
H34A H -0.194906 0.050558 0.108561 0.059 Uiso 1 1 calc R .
H34B H -0.238832 0.077468 0.143075 0.059 Uiso 1 1 calc R .
C33 C -0.1556(5) 0.1244(4) 0.1160(3) 0.046(3) Uani 1 1 d . .
H33 H -0.197538 0.139569 0.099307 0.055 Uiso 1 1 calc R .
C36 C -0.0746(5) 0.1172(4) 0.0938(2) 0.048(3) Uani 1 1 d . .
H36A H -0.083626 0.094395 0.072431 0.058 Uiso 1 1 calc R .
H36B H -0.055407 0.149761 0.084033 0.058 Uiso 1 1 calc R .
C38 C -0.0104(6) 0.0946(4) 0.1207(3) 0.056(3) Uani 1 1 d . .
H38 H 0.041949 0.089925 0.106995 0.067 Uiso 1 1 calc R .
C31 C -0.1406(5) 0.1597(3) 0.1497(2) 0.036(2) Uani 1 1 d . .
H31A H -0.121095 0.192584 0.140637 0.043 Uiso 1 1 calc R .
H31B H -0.192237 0.165100 0.163320 0.043 Uiso 1 1 calc R .
C37 C -0.0395(6) 0.0430(4) 0.1362(3) 0.063(3) Uani 1 1 d . .
H37A H 0.001411 0.029417 0.153704 0.075 Uiso 1 1 calc R .
H37B H -0.046063 0.018933 0.115409 0.075 Uiso 1 1 calc R .
C32 C -0.1074(6) 0.0854(4) 0.1904(3) 0.055(3) Uani 1 1 d . .
H32A H -0.158278 0.089966 0.204774 0.066 Uiso 1 1 calc R .
H32B H -0.066221 0.070359 0.207126 0.066 Uiso 1 1 calc R .
C35 C -0.1231(7) 0.0503(3) 0.1568(3) 0.053(3) Uani 1 1 d . .
H35 H -0.143227 0.017226 0.166015 0.063 Uiso 1 1 calc R .
C30 C -0.0768(5) 0.1367(4) 0.1762(2) 0.033(2) Uani 1 1 d . .
C39 C 0.0041(5) 0.1307(4) 0.1543(3) 0.054(3) Uani 1 1 d . .
H39A H 0.046719 0.116930 0.170859 0.064 Uiso 1 1 calc R .
H39B H 0.022617 0.163725 0.145109 0.064 Uiso 1 1 calc R .
N20 N 0.5507(3) 0.2190(2) 0.05291(16) 0.0202(14) Uani 1 1 d . .
H20A H 0.525009 0.234161 0.033533 0.030 Uiso 1 1 calc R .
H20B H 0.530523 0.231012 0.074728 0.030 Uiso 1 1 calc R .
H20C H 0.604841 0.225464 0.051662 0.030 Uiso 1 1 calc R .
C28 C 0.4725(5) 0.0693(3) 0.0839(3) 0.043(2) Uani 1 1 d . .
H28A H 0.461922 0.032848 0.083571 0.051 Uiso 1 1 calc R .
H28B H 0.450861 0.082906 0.107598 0.051 Uiso 1 1 calc R .
C22 C 0.4286(5) 0.0942(3) 0.0509(3) 0.034(2) Uani 1 1 d . .
H22 H 0.369024 0.087084 0.052373 0.041 Uiso 1 1 calc R .
C21 C 0.4433(4) 0.1522(3) 0.0537(2) 0.0283(19) Uani 1 1 d . .
H21A H 0.414251 0.169611 0.033331 0.034 Uiso 1 1 calc R .
H21B H 0.422065 0.164889 0.077776 0.034 Uiso 1 1 calc R .
C24 C 0.5560(5) 0.0851(3) 0.0110(3) 0.044(2) Uani 1 1 d . .
H24 H 0.578103 0.071806 -0.013064 0.052 Uiso 1 1 calc R .
C25 C 0.5708(5) 0.1420(3) 0.0133(2) 0.036(2) Uani 1 1 d . .
H25A H 0.543479 0.158872 -0.007839 0.043 Uiso 1 1 calc R .
H25B H 0.629767 0.148992 0.011638 0.043 Uiso 1 1 calc R .
C27 C 0.5652(5) 0.0787(3) 0.0820(3) 0.041(3) Uani 1 1 d . .
H27 H 0.592941 0.061998 0.103409 0.050 Uiso 1 1 calc R .
C20 C 0.5366(4) 0.1629(3) 0.0509(2) 0.0183(17) Uani 1 1 d . .
C26 C 0.5801(4) 0.1377(3) 0.0837(2) 0.035(2) Uani 1 1 d . .
H26A H 0.558999 0.151131 0.107533 0.042 Uiso 1 1 calc R .
H26B H 0.639178 0.144786 0.082494 0.042 Uiso 1 1 calc R .
C23 C 0.4628(5) 0.0736(3) 0.0137(3) 0.045(3) Uani 1 1 d . .
H23A H 0.434041 0.089375 -0.007534 0.054 Uiso 1 1 calc R .
H23B H 0.453770 0.037055 0.012366 0.054 Uiso 1 1 calc R .
C29 C 0.6003(5) 0.0590(3) 0.0448(3) 0.055(3) Uani 1 1 d . .
H29A H 0.592566 0.022359 0.043279 0.066 Uiso 1 1 calc R .
H29B H 0.659322 0.066078 0.043628 0.066 Uiso 1 1 calc R .
N50 N 0.3442(4) 0.3377(2) 0.30328(17) 0.0287(16) Uani 1 1 d . .
H50A H 0.289449 0.336952 0.300113 0.043 Uiso 1 1 calc R .
H50B H 0.368592 0.320572 0.284470 0.043 Uiso 1 1 calc R .
H50C H 0.357209 0.323273 0.325430 0.043 Uiso 1 1 calc R .
C55 C 0.3784(6) 0.4727(3) 0.2656(2) 0.039(2) Uani 1 1 d . .
H55 H 0.363489 0.489373 0.241597 0.047 Uiso 1 1 calc R .
C56 C 0.3371(6) 0.5004(3) 0.2998(3) 0.054(3) Uani 1 1 d . .
H56A H 0.354198 0.535854 0.300133 0.065 Uiso 1 1 calc R .
H56B H 0.277218 0.499336 0.297016 0.065 Uiso 1 1 calc R .
C54 C 0.4737(6) 0.4742(3) 0.2719(3) 0.049(3) Uani 1 1 d . .
H54A H 0.501432 0.457418 0.250853 0.059 Uiso 1 1 calc R .
H54B H 0.492399 0.509354 0.272771 0.059 Uiso 1 1 calc R .
C58 C 0.4547(6) 0.4763(3) 0.3418(3) 0.049(3) Uani 1 1 d . .
H58A H 0.469858 0.460299 0.365714 0.059 Uiso 1 1 calc R .
H58B H 0.473918 0.511430 0.342419 0.059 Uiso 1 1 calc R .
C52 C 0.4964(6) 0.4478(3) 0.3086(3) 0.040(2) Uani 1 1 d . .
H52 H 0.556791 0.448596 0.311880 0.048 Uiso 1 1 calc R .
C51 C 0.4664(4) 0.3921(3) 0.3084(2) 0.032(2) Uani 1 1 d . .
H51A H 0.492903 0.373443 0.287920 0.039 Uiso 1 1 calc R .
H51B H 0.480566 0.375728 0.332296 0.039 Uiso 1 1 calc R .
C57 C 0.3615(6) 0.4752(3) 0.3370(2) 0.046(3) Uani 1 1 d . .
H57 H 0.335085 0.493192 0.358291 0.055 Uiso 1 1 calc R .
C53 C 0.3498(5) 0.4174(3) 0.2658(2) 0.032(2) Uani 1 1 d . .
H53A H 0.290043 0.415947 0.262630 0.039 Uiso 1 1 calc R .
H53B H 0.375220 0.399197 0.244783 0.039 Uiso 1 1 calc R .
C50 C 0.3739(5) 0.3924(3) 0.3030(2) 0.0226(18) Uani 1 1 d . .
C59 C 0.3314(5) 0.4197(3) 0.3360(2) 0.034(2) Uani 1 1 d . .
H59A H 0.344982 0.402850 0.359818 0.041 Uiso 1 1 calc R .
H59B H 0.271686 0.418714 0.332732 0.041 Uiso 1 1 calc R .
N10 N 0.6579(3) 0.3124(2) -0.01133(15) 0.0198(14) Uani 1 1 d . .
H10A H 0.608149 0.301118 -0.018439 0.030 Uiso 1 1 calc R .
H10B H 0.688983 0.317944 -0.031841 0.030 Uiso 1 1 calc R .
H10C H 0.682296 0.289103 0.003340 0.030 Uiso 1 1 calc R .
C12 C 0.5967(5) 0.4513(3) 0.0070(2) 0.0253(19) Uani 1 1 d . .
C11 C 0.6047(4) 0.4005(3) -0.0148(2) 0.027(2) Uani 1 1 d . .
H11A H 0.550071 0.388174 -0.021796 0.033 Uiso 1 1 calc R .
H11B H 0.636493 0.405792 -0.037861 0.033 Uiso 1 1 calc R .
C10 C 0.6483(4) 0.3610(3) 0.0104(2) 0.0185(17) Uani 1 1 d . .
C19 C 0.6838(5) 0.4697(3) 0.0195(3) 0.039(2) Uani 1 1 d . .
H19A H 0.717698 0.476109 -0.002790 0.047 Uiso 1 1 calc R .
H19B H 0.678699 0.501484 0.033526 0.047 Uiso 1 1 calc R .
C17 C 0.7345(4) 0.3792(3) 0.0221(2) 0.0231(18) Uani 1 1 d . .
H17A H 0.768604 0.384431 -0.000247 0.028 Uiso 1 1 calc R .
H17B H 0.760992 0.353669 0.038018 0.028 Uiso 1 1 calc R .
C18 C 0.5954(4) 0.3508(3) 0.0461(2) 0.0239(18) Uani 1 1 d . .
H18A H 0.541046 0.338317 0.038692 0.029 Uiso 1 1 calc R .
H18B H 0.621849 0.325047 0.061769 0.029 Uiso 1 1 calc R .
C16 C 0.7255(5) 0.4299(3) 0.0444(3) 0.034(2) Uani 1 1 d . .
H16 H 0.780657 0.442069 0.051860 0.041 Uiso 1 1 calc R .
C14 C 0.5867(5) 0.4001(3) 0.0682(2) 0.033(2) Uani 1 1 d . .
H14 H 0.552759 0.394071 0.090922 0.040 Uiso 1 1 calc R .
C15 C 0.6734(5) 0.4198(3) 0.0803(2) 0.039(2) Uani 1 1 d . .
H15A H 0.667671 0.451014 0.094903 0.047 Uiso 1 1 calc R .
H15B H 0.700720 0.394558 0.096172 0.047 Uiso 1 1 calc R .
C13 C 0.5447(5) 0.4410(3) 0.0431(2) 0.033(2) Uani 1 1 d . .
H13A H 0.489724 0.429519 0.035900 0.039 Uiso 1 1 calc R .
H13B H 0.538848 0.472414 0.057497 0.039 Uiso 1 1 calc R .
O5 O 0.6465(5) 0.2125(5) 0.1985(2) 0.134(4) Uani 1 1 d D .

loop_
_atom_site_aniso_label
_atom_site_aniso_U_11
_atom_site_aniso_U_22
_atom_site_aniso_U_33
_atom_site_aniso_U_23
_atom_site_aniso_U_13
_atom_site_aniso_U_12
O4 0.0420(15) 0.0420(15) 0.0420(15) 0.0000(2) 0.0000(2) 0.0000(2)
C4 0.025(5) 0.085(8) 0.075(8) 0.019(7) -0.007(5) 0.003(5)
O2 0.127(3) 0.127(3) 0.127(3) 0.0001(2) 0.0000(2) 0.0000(2)
C2 0.071(10) 0.141(14) 0.45(4) 0.17(2) 0.029(14) 0.036(9)
O1 0.0557(17) 0.0558(17) 0.0558(17) -0.0001(2) 0.0000(2) 0.0000(2)
C1 0.053(7) 0.115(10) 0.054(7) 0.009(8) 0.003(6) 0.017(7)
O3 0.194(5) 0.194(5) 0.194(5) -0.0001(4) 0.0000(4) 0.0000(4)
C3 0.140(6) 0.141(6) 0.140(6) -0.002(2) 0.000(2) 0.000(2)
O206 0.127(6) 0.023(4) 0.043(4) -0.017(4) -0.048(4) 0.010(4)
O205 0.057(4) 0.037(4) 0.026(3) 0.000(3) -0.020(3) -0.004(3)
O204 0.078(4) 0.049(4) 0.026(3) 0.015(3) -0.010(3) -0.014(3)
O207 0.034(3) 0.023(3) 0.020(3) 0.010(3) -0.006(2) -0.010(2)
O201 0.068(4) 0.019(3) 0.048(4) -0.004(3) -0.018(3) -0.012(3)
O208 0.039(3) 0.032(3) 0.014(3) -0.002(3) 0.001(2) 0.004(3)
O209 0.044(3) 0.031(3) 0.028(3) -0.021(3) -0.015(3) 0.000(3)
O203 0.089(7) 0.116(8) 0.175(11) 0.105(8) -0.004(7) -0.019(6)
O202 0.139(8) 0.047(5) 0.103(7) 0.052(5) -0.023(6) 0.005(5)
N40 0.011(3) 0.027(4) 0.017(3) 0.004(3) -0.003(3) 0.001(3)
N201 0.069(7) 0.062(7) 0.065(7) 0.032(6) -0.020(6) -0.026(6)
N202 0.058(5) 0.020(4) 0.021(4) -0.008(4) -0.007(4) -0.002(4)
N203 0.0223(13) 0.0223(13) 0.0223(13) -0.00001(10) 0.00000(10) 0.00001(10)
C45 0.046(6) 0.033(5) 0.034(5) -0.011(5) -0.013(4) -0.007(4)
C48 0.043(5) 0.016(4) 0.021(4) 0.001(4) 0.014(4) -0.016(4)
C46 0.047(6) 0.027(5) 0.043(6) 0.005(5) 0.025(5) 0.009(4)
C44 0.045(5) 0.013(4) 0.032(5) 0.009(4) 0.009(4) 0.006(4)
C43 0.051(6) 0.024(5) 0.038(5) 0.011(5) 0.008(5) -0.005(4)
C49 0.014(4) 0.044(6) 0.032(5) -0.011(5) 0.009(4) 0.000(4)
C42 0.010(4) 0.030(5) 0.021(4) -0.007(4) 0.002(3) 0.000(3)
C40 0.024(4) 0.014(4) 0.009(3) 0.006(3) -0.005(3) 0.003(3)
C47 0.019(4) 0.030(5) 0.009(3) 0.007(4) 0.002(3) 0.000(3)
C41 0.016(4) 0.038(5) 0.014(4) 0.013(4) 0.003(3) 0.000(3)
C203 0.046(5) 0.033(4) 0.020(4) 0.005(3) -0.006(4) 0.001(4)
C204 0.036(4) 0.013(4) 0.022(3) 0.000(3) -0.009(3) 0.002(3)
C205 0.019(4) 0.016(4) 0.023(4) 0.003(3) 0.004(3) 0.000(3)
C206 0.032(4) 0.019(4) 0.017(3) -0.006(3) -0.002(3) 0.015(3)
C201 0.031(4) 0.020(4) 0.029(4) -0.001(4) -0.013(4) 0.002(3)
C202 0.051(5) 0.027(4) 0.033(4) 0.018(4) -0.015(4) -0.014(4)
O104 0.030(3) 0.032(3) 0.021(3) -0.017(3) -0.002(2) 0.002(3)
O105 0.036(3) 0.039(4) 0.033(3) -0.017(3) 0.001(3) -0.011(3)
O106 0.024(3) 0.064(5) 0.039(4) -0.024(4) 0.005(3) 0.010(3)
O107 0.013(2) 0.039(3) 0.011(2) -0.003(3) 0.004(2) -0.001(2)
O101 0.020(3) 0.036(3) 0.014(3) -0.007(3) -0.003(2) 0.000(2)
O109 0.031(3) 0.054(4) 0.019(3) -0.011(3) 0.003(3) -0.016(3)
O108 0.030(3) 0.038(4) 0.021(3) 0.004(3) -0.003(3) 0.005(3)
O103 0.027(3) 0.071(5) 0.038(4) -0.033(4) 0.003(3) 0.003(3)
O102 0.030(3) 0.078(5) 0.035(4) -0.019(4) 0.008(3) -0.028(3)
N102 0.040(4) 0.032(4) 0.011(3) -0.013(3) 0.006(3) -0.005(3)
N101 0.020(4) 0.047(5) 0.024(4) -0.014(4) -0.002(3) 0.004(4)
N103 0.018(3) 0.031(4) 0.012(3) 0.004(3) 0.000(3) -0.004(3)
C104 0.012(3) 0.018(4) 0.016(3) 0.002(3) -0.002(3) -0.001(3)
C103 0.021(4) 0.014(4) 0.018(3) 0.002(3) -0.002(3) 0.006(3)
C102 0.014(3) 0.024(4) 0.016(3) 0.000(3) 0.005(3) 0.005(3)
C101 0.025(4) 0.008(3) 0.021(3) 0.004(3) 0.001(3) 0.002(3)
C106 0.024(3) 0.010(3) 0.004(3) -0.003(3) -0.004(3) 0.004(3)
C105 0.0165(13) 0.0165(13) 0.0165(13) 0.00001(10) 0.00001(10) 0.00000(10)
N30 0.061(5) 0.051(5) 0.025(4) -0.012(4) 0.008(4) 0.002(4)
C34 0.055(6) 0.041(6) 0.050(6) -0.002(6) 0.010(5) -0.005(5)
C33 0.042(6) 0.054(7) 0.042(6) -0.004(6) -0.005(5) -0.005(5)
C36 0.071(7) 0.062(7) 0.011(4) -0.008(5) 0.006(5) -0.018(6)
C38 0.045(6) 0.064(8) 0.058(7) -0.025(7) 0.024(5) 0.002(5)
C31 0.043(5) 0.031(5) 0.034(5) 0.011(5) 0.006(4) -0.009(4)
C37 0.075(8) 0.060(8) 0.053(7) -0.036(7) -0.025(6) 0.036(6)
C32 0.096(8) 0.042(6) 0.026(5) -0.002(5) 0.012(5) 0.009(6)
C35 0.094(8) 0.019(5) 0.045(6) 0.002(5) 0.019(6) 0.007(5)
C30 0.023(5) 0.047(6) 0.030(5) -0.010(5) 0.005(4) 0.001(4)
C39 0.041(6) 0.069(8) 0.050(6) -0.017(6) -0.001(5) 0.006(5)
N20 0.023(3) 0.028(4) 0.009(3) 0.005(3) -0.007(3) 0.000(3)
C28 0.052(6) 0.023(5) 0.052(6) 0.010(5) -0.001(5) -0.008(4)
C22 0.016(4) 0.031(5) 0.057(6) 0.005(5) -0.004(4) -0.004(4)
C21 0.036(5) 0.031(5) 0.018(4) -0.004(4) 0.010(4) 0.000(4)
C24 0.052(6) 0.042(6) 0.038(5) -0.007(5) 0.022(5) 0.003(5)
C25 0.041(5) 0.035(5) 0.032(5) -0.012(5) 0.010(4) 0.002(4)
C27 0.036(5) 0.027(5) 0.061(7) 0.031(5) -0.019(5) -0.001(4)
C20 0.015(4) 0.017(4) 0.023(4) -0.004(4) 0.000(3) 0.010(3)
C26 0.018(4) 0.044(6) 0.042(5) 0.017(5) -0.007(4) -0.005(4)
C23 0.046(6) 0.034(6) 0.057(6) -0.004(6) 0.010(5) 0.000(4)
C29 0.039(6) 0.021(5) 0.105(10) 0.003(7) 0.005(6) 0.003(4)
N50 0.036(4) 0.037(4) 0.013(3) 0.000(3) -0.011(3) 0.009(3)
C55 0.083(7) 0.021(5) 0.013(4) 0.009(4) -0.010(5) 0.008(5)
C56 0.084(7) 0.019(5) 0.060(7) -0.007(6) -0.008(6) 0.014(5)
C54 0.077(7) 0.029(5) 0.041(6) 0.001(5) 0.014(5) -0.011(5)
C58 0.073(7) 0.023(5) 0.051(6) -0.016(5) -0.023(6) -0.004(5)
C52 0.060(6) 0.026(5) 0.033(5) 0.005(5) 0.007(5) -0.010(4)
C51 0.036(5) 0.028(5) 0.032(5) 0.021(5) 0.001(4) 0.008(4)
C57 0.082(8) 0.034(6) 0.023(5) -0.007(5) 0.007(5) 0.014(5)
C53 0.059(6) 0.023(5) 0.015(4) 0.002(4) -0.010(4) 0.012(4)
C50 0.046(5) 0.012(4) 0.009(4) 0.002(4) 0.001(4) 0.005(4)
C59 0.045(5) 0.037(6) 0.021(4) 0.005(5) 0.008(4) 0.001(4)
N10 0.015(3) 0.034(4) 0.011(3) 0.000(3) 0.002(3) -0.004(3)
C12 0.035(5) 0.031(5) 0.010(4) -0.008(4) 0.001(4) 0.001(4)
C11 0.021(4) 0.052(6) 0.009(4) 0.000(4) 0.006(3) 0.003(4)
C10 0.013(4) 0.026(4) 0.017(4) -0.005(4) 0.002(3) 0.001(3)
C19 0.060(6) 0.017(4) 0.040(6) -0.003(5) 0.023(5) -0.012(4)
C17 0.020(4) 0.028(5) 0.021(4) -0.006(4) 0.000(3) 0.001(3)
C18 0.026(4) 0.020(4) 0.026(4) 0.005(4) 0.011(4) -0.006(3)
C16 0.029(5) 0.026(5) 0.048(6) -0.016(5) -0.011(4) -0.013(4)
C14 0.038(5) 0.040(5) 0.021(4) -0.010(5) -0.001(4) -0.011(4)
C15 0.062(6) 0.035(5) 0.022(4) -0.014(5) -0.012(4) 0.001(5)
C13 0.039(5) 0.032(5) 0.028(5) -0.012(5) 0.007(4) 0.007(4)
O5 0.092(6) 0.225(12) 0.087(7) 0.009(8) 0.013(5) 0.031(7)

loop_
_atom_type_symbol
_atom_type_description
_atom_type_scat_dispersion_real
_atom_type_scat_dispersion_imag
_atom_type_scat_source
C C 0.0033 0.0016 'International Tables Vol C Tables 4.2.6.8 and 6.1.1.4'
H H 0.0000 0.0000 'International Tables Vol C Tables 4.2.6.8 and 6.1.1.4'
N N 0.0061 0.0033 'International Tables Vol C Tables 4.2.6.8 and 6.1.1.4'
O O 0.0106 0.0060 'International Tables Vol C Tables 4.2.6.8 and 6.1.1.4'

loop_
_geom_angle_atom_site_label_1
_geom_angle_atom_site_label_2
_geom_angle_atom_site_label_3
_geom_angle
O203 N201 C202 116.2(10)
O202 N201 O203 124.4(10)
O202 N201 C202 119.2(10)
O206 N202 O205 122.8(7)
O206 N202 C204 119.1(7)
O205 N202 C204 118.0(7)
O208 N203 O209 116.9(6)
O208 N203 C206 124.2(7)
O209 N203 C206 118.8(7)
C48 C45 C49 109.6(6)
C45 C48 C47 108.7(6)
C46 C48 C45 110.0(6)
C46 C48 C47 109.7(6)
C44 C46 C48 108.8(6)
C46 C44 C43 111.3(7)
C46 C44 C41 109.6(7)
C43 C44 C41 109.3(6)
C49 C43 C44 109.0(6)
C43 C49 C45 108.9(7)
C43 C49 C42 110.2(6)
C42 C49 C45 109.1(7)
C40 C42 C49 108.9(6)
N40 C40 C42 108.3(5)
N40 C40 C47 109.1(6)
N40 C40 C41 108.8(5)
C42 C40 C47 109.9(6)
C41 C40 C42 110.3(6)
C41 C40 C47 110.4(6)
C40 C47 C48 108.7(6)
C40 C41 C44 108.1(6)
O204 C203 C204 126.3(8)
O204 C203 C202 117.8(8)
C204 C203 C202 115.9(7)
C203 C204 N202 117.3(7)
C203 C204 C205 125.8(8)
C205 C204 N202 116.9(7)
O207 C205 C204 122.2(7)
O207 C205 C206 123.4(7)
C204 C205 C206 114.4(7)
N203 C206 C205 118.8(7)
N203 C206 C201 119.2(7)
C201 C206 C205 122.0(7)
O201 C201 C206 123.2(7)
O201 C201 C202 119.4(8)
C202 C201 C206 117.3(8)
C203 C202 N201 119.7(8)
C201 C202 N201 115.7(8)
C201 C202 C203 124.6(8)
O105 N102 C104 117.7(6)
O106 N102 O105 121.3(6)
O106 N102 C104 121.0(6)
O103 N101 O102 121.6(6)
O103 N101 C102 119.9(7)
O102 N101 C102 118.5(7)
O109 N103 O108 119.9(6)
O109 N103 C106 119.8(6)
O108 N103 C106 120.3(6)
N102 C104 C105 115.6(6)
C103 C104 N102 118.0(6)
C103 C104 C105 126.2(6)
O104 C103 C104 121.6(6)
O104 C103 C102 123.7(6)
C104 C103 C102 114.6(6)
N101 C102 C103 116.8(6)
N101 C102 C101 119.3(6)
C101 C102 C103 123.6(6)
O101 C101 C102 120.1(6)
O101 C101 C106 121.9(6)
C106 C101 C102 117.5(6)
N103 C106 C105 117.9(6)
C101 C106 N103 118.5(6)
C101 C106 C105 123.7(6)
O107 C105 C104 123.6(6)
O107 C105 C106 122.1(6)
C104 C105 C106 114.3(6)
C33 C34 C35 109.6(8)
C34 C33 C36 109.6(8)
C34 C33 C31 109.8(8)
C31 C33 C36 109.7(7)
C38 C36 C33 107.9(7)
C36 C38 C37 110.8(8)
C36 C38 C39 110.1(8)
C39 C38 C37 108.6(8)
C30 C31 C33 110.1(7)
C38 C37 C35 108.9(7)
C30 C32 C35 109.6(7)
C34 C35 C37 110.1(8)
C34 C35 C32 110.9(7)
C32 C35 C37 107.2(8)
N30 C30 C31 108.9(7)
N30 C30 C32 109.9(7)
N30 C30 C39 109.6(7)
C31 C30 C32 109.6(7)
C31 C30 C39 108.1(7)
C32 C30 C39 110.8(8)
C30 C39 C38 108.8(7)
C22 C28 C27 110.8(7)
C28 C22 C21 107.7(7)
C28 C22 C23 109.9(7)
C23 C22 C21 110.6(7)
C20 C21 C22 109.0(6)
C25 C24 C23 110.0(7)
C25 C24 C29 108.7(8)
C23 C24 C29 108.5(8)
C24 C25 C20 110.0(7)
C28 C27 C26 108.1(7)
C28 C27 C29 110.6(8)
C29 C27 C26 108.3(7)
N20 C20 C21 109.0(5)
N20 C20 C25 109.8(6)
N20 C20 C26 109.1(6)
C21 C20 C25 110.0(6)
C26 C20 C21 109.2(6)
C26 C20 C25 109.8(6)
C20 C26 C27 109.4(7)
C22 C23 C24 109.8(7)
C27 C29 C24 110.0(7)
C54 C55 C56 107.5(7)
C53 C55 C56 108.1(7)
C53 C55 C54 108.8(7)
C57 C56 C55 110.8(6)
C52 C54 C55 110.5(7)
C57 C58 C52 109.8(7)
C54 C52 C58 108.7(7)
C54 C52 C51 110.9(7)
C51 C52 C58 109.0(7)
C50 C51 C52 107.9(6)
C56 C57 C59 108.1(7)
C58 C57 C56 110.2(8)
C58 C57 C59 109.5(7)
C50 C53 C55 109.8(6)
N50 C50 C53 109.6(6)
N50 C50 C59 107.3(6)
C51 C50 N50 108.0(6)
C51 C50 C53 111.5(6)
C51 C50 C59 110.5(7)
C53 C50 C59 109.8(6)
C50 C59 C57 108.7(7)
C11 C12 C19 109.5(6)
C11 C12 C13 107.7(6)
C13 C12 C19 108.2(6)
C10 C11 C12 109.5(6)
N10 C10 C11 109.1(6)
N10 C10 C17 108.1(5)
N10 C10 C18 109.0(6)
C11 C10 C18 109.5(6)
C17 C10 C11 111.3(6)
C17 C10 C18 109.8(6)
C16 C19 C12 110.4(6)
C10 C17 C16 108.6(6)
C14 C18 C10 108.7(6)
C19 C16 C17 109.9(7)
C19 C16 C15 110.4(7)
C15 C16 C17 108.6(7)
C18 C14 C15 110.0(6)
C18 C14 C13 109.8(6)
C13 C14 C15 108.7(7)
C16 C15 C14 108.9(6)
C12 C13 C14 110.7(6)

loop_
_geom_bond_atom_site_label_1
_geom_bond_atom_site_label_2
_geom_bond_distance
O4 C4 1.410(8)
O2 C2 1.332(13)
O1 C1 1.394(11)
O3 C3 1.478(16)
O206 N202 1.207(8)
O205 N202 1.240(8)
O204 C203 1.298(9)
O207 C205 1.245(8)
O201 C201 1.326(9)
O208 N203 1.221(7)
O209 N203 1.290(7)
O203 N201 1.224(10)
O202 N201 1.166(10)
N40 C40 1.491(8)
N201 C202 1.481(11)
N202 C204 1.440(9)
N203 C206 1.400(9)
C45 C48 1.536(10)
C45 C49 1.545(10)
C48 C46 1.521(10)
C48 C47 1.540(10)
C46 C44 1.519(10)
C44 C43 1.529(10)
C44 C41 1.546(10)
C43 C49 1.518(11)
C49 C42 1.529(10)
C42 C40 1.527(9)
C40 C47 1.527(9)
C40 C41 1.513(9)
C203 C204 1.372(10)
C203 C202 1.442(11)
C204 C205 1.418(10)
C205 C206 1.478(10)
C206 C201 1.423(10)
C201 C202 1.366(11)
O104 C103 1.261(8)
O105 N102 1.245(7)
O106 N102 1.234(7)
O107 C105 1.270(7)
O101 C101 1.288(7)
O109 N103 1.235(7)
O108 N103 1.251(7)
O103 N101 1.241(8)
O102 N101 1.252(8)
N102 C104 1.437(8)
N101 C102 1.420(9)
N103 C106 1.419(8)
C104 C103 1.420(9)
C104 C105 1.438(9)
C103 C102 1.442(9)
C102 C101 1.432(9)
C101 C106 1.408(9)
C106 C105 1.450(9)
N30 C30 1.494(10)
C34 C33 1.510(12)
C34 C35 1.512(12)
C33 C36 1.533(11)
C33 C31 1.521(11)
C36 C38 1.523(12)
C38 C37 1.532(13)
C38 C39 1.530(12)
C31 C30 1.514(11)
C37 C35 1.541(12)
C32 C35 1.519(12)
C32 C30 1.515(12)
C30 C39 1.522(11)
N20 C20 1.490(9)
C28 C22 1.509(11)
C28 C27 1.515(10)
C22 C21 1.542(10)
C22 C23 1.518(12)
C21 C20 1.533(9)
C24 C25 1.513(11)
C24 C23 1.534(11)
C24 C29 1.545(12)
C25 C20 1.533(10)
C27 C26 1.564(11)
C27 C29 1.515(13)
C20 C26 1.502(10)
N50 C50 1.511(9)
C55 C56 1.554(11)
C55 C54 1.553(11)
C55 C53 1.520(11)
C56 C57 1.516(12)
C54 C52 1.507(11)
C58 C52 1.541(11)
C58 C57 1.513(12)
C52 C51 1.536(11)
C51 C50 1.503(10)
C57 C59 1.533(11)
C53 C50 1.514(9)
C50 C59 1.526(10)
N10 C10 1.495(8)
C12 C11 1.540(10)
C12 C19 1.549(10)
C12 C13 1.543(10)
C11 C10 1.532(10)
C10 C17 1.524(9)
C10 C18 1.539(9)
C19 C16 1.519(11)
C17 C16 1.548(10)
C18 C14 1.515(10)
C16 C15 1.540(11)
C14 C15 1.548(10)
C14 C13 1.544(11)
